data_4103528
loop_
_publ_author_name
'Tiffany R. Maher'
'Andrew D. Spaeth'
'Brad M. Neal'
'Cindy L. Berrie'
'Ward H. Thompson'
'Victor W. Day'
'Mikhail V. Barybin'

_publ_contact_author_address
;
Department of Chemistry
The University of Kansas
1251 Wescoe Hall Drive
Lawrence
Kansas 66045
UNITED STATES OF AMERICA
;
_publ_contact_author_email mbarybin@ku.edu
_publ_contact_author_name 'Mikhail V. Barybin'
_publ_section_title
;
 Linear 6,6'-Biazulenyl Framework Featuring Isocyanide Termini: Synthesis,
 Structure, Redox Behavior, Complexation, and Self-Assembly on Au(111)
;
_journal_name_full 'Journal of the American Chemical Society'
_journal_page_first 15924
_journal_page_last 15926
_journal_paper_doi 10.1021/ja108202d
_journal_volume 132
_journal_year 2010
_chemical_formula_sum 'C34 H28 N2 O8'
_chemical_formula_weight 592.58
_chemical_name_common 2,2'-diisocyano-1,1',3,3'-tetraethoxycarbonyl-6,6'-biazulenyl
_chemical_name_systematic
; 
 ? 
;
_space_group_IT_number 118
_symmetry_cell_setting tetragonal
_symmetry_space_group_name_Hall 'P -4 -2n'
_symmetry_space_group_name_H-M 'P -4 n 2'
_atom_sites_solution_hydrogens geom
_atom_sites_solution_primary direct
_atom_sites_solution_secondary difmap
_audit_creation_method SHELXTL
_cell_angle_alpha 90.00
_cell_angle_beta 90.00
_cell_angle_gamma 90.00
_cell_formula_units_Z 2
_cell_length_a 17.6562(4)
_cell_length_b 17.6562(4)
_cell_length_c 4.51210(10)
_cell_measurement_reflns_used 4806
_cell_measurement_temperature 100(2)
_cell_measurement_theta_max 65.07
_cell_measurement_theta_min 3.54
_cell_volume 1406.61(5)
_computing_cell_refinement 'Bruker SAINT'
_computing_data_collection 'Bruker APEX2'
_computing_data_reduction 'Bruker SAINT'
_computing_molecular_graphics 'Bruker SHELXTL'
_computing_publication_material 'Bruker SHELXTL'
_computing_structure_refinement 'SHELXL-97 (Sheldrick, 2008)'
_computing_structure_solution 'SHELXL-97 (Sheldrick, 2008)'
_diffrn_ambient_temperature 100(2)
_diffrn_measured_fraction_theta_full 0.986
_diffrn_measured_fraction_theta_max 0.988
_diffrn_measurement_device_type 'Bruker D8 Proteum with Platinum 135 CCD'
_diffrn_measurement_method '\f and \w scans'
_diffrn_radiation_monochromator 'Helios multilayer optics'
_diffrn_radiation_source 'Microstar-H Rotating anode'
_diffrn_radiation_type CuK\a
_diffrn_radiation_wavelength 1.54178
_diffrn_reflns_av_R_equivalents 0.0311
_diffrn_reflns_av_sigmaI/netI 0.0214
_diffrn_reflns_limit_h_max 14
_diffrn_reflns_limit_h_min -20
_diffrn_reflns_limit_k_max 20
_diffrn_reflns_limit_k_min -18
_diffrn_reflns_limit_l_max 5
_diffrn_reflns_limit_l_min -4
_diffrn_reflns_number 6995
_diffrn_reflns_theta_full 65.56
_diffrn_reflns_theta_max 65.56
_diffrn_reflns_theta_min 3.54
_diffrn_standards_decay_% 0.00
_diffrn_standards_number 0
_exptl_absorpt_coefficient_mu 0.832
_exptl_absorpt_correction_T_max 1.000
_exptl_absorpt_correction_T_min 0.901
_exptl_absorpt_correction_type multi-scan
_exptl_absorpt_process_details 'G. M. Sheldrick (2000). SHELXTL Version 6.10 Reference Manual. Bruker-AXS'
_exptl_crystal_colour red
_exptl_crystal_density_diffrn 1.399
_exptl_crystal_density_method 'not measured'
_exptl_crystal_description parallelepiped
_exptl_crystal_F_000 620
_exptl_crystal_size_max 0.075
_exptl_crystal_size_mid 0.043
_exptl_crystal_size_min 0.025
_refine_diff_density_max 0.142
_refine_diff_density_min -0.142
_refine_diff_density_rms 0.035
_refine_ls_abs_structure_details 'Flack H D (1983), Acta Cryst. A39, 876-881'
_refine_ls_abs_structure_Flack 0.2(3)
_refine_ls_extinction_method none
_refine_ls_goodness_of_fit_ref 1.096
_refine_ls_hydrogen_treatment noref
_refine_ls_matrix_type full
_refine_ls_number_parameters 103
_refine_ls_number_reflns 1186
_refine_ls_number_restraints 0
_refine_ls_restrained_S_all 1.096
_refine_ls_R_factor_all 0.0314
_refine_ls_R_factor_gt 0.0300
_refine_ls_shift/su_max 0.000
_refine_ls_shift/su_mean 0.000
_refine_ls_structure_factor_coef Fsqd
_refine_ls_weighting_details 'calc w=1/[\s^2^(Fo^2^)+(0.0457P)^2^+0.3397P] where P=(Fo^2^+2Fc^2^)/3'
_refine_ls_weighting_scheme calc
_refine_ls_wR_factor_gt 0.0784
_refine_ls_wR_factor_ref 0.0794
_reflns_number_gt 1139
_reflns_number_total 1186
_reflns_threshold_expression >2sigma(I)
_cod_data_source_file ja108202d_si_002.cif
_cod_data_source_block k98ff
_cod_database_code 4103528

loop_
_symmetry_equiv_pos_as_xyz
'x, y, z'
'y, -x, -z'
'-y, x, -z'
'-x, -y, z'
'y+1/2, x+1/2, -z+1/2'
'-y+1/2, -x+1/2, -z+1/2'
'-x+1/2, y+1/2, z+1/2'
'x+1/2, -y+1/2, z+1/2'

loop_
_atom_site_label
_atom_site_type_symbol
_atom_site_fract_x
_atom_site_fract_y
_atom_site_fract_z
_atom_site_U_iso_or_equiv
_atom_site_adp_type
_atom_site_occupancy
_atom_site_symmetry_multiplicity
_atom_site_calc_flag
_atom_site_refinement_flags
O1 O 0.79965(6) 0.14222(6) 1.1521(3) 0.0221(3) Uani 1 1 d .
O2 O 0.90452(6) 0.20419(6) 1.2999(3) 0.0226(3) Uani 1 1 d .
N1 N 0.70491(7) 0.20491(7) 0.7500 0.0190(4) Uani 1 2 d S
C1 C 0.82621(9) 0.25841(9) 0.9259(4) 0.0176(4) Uani 1 1 d .
C2 C 0.76045(8) 0.26045(8) 0.7500 0.0178(5) Uani 1 2 d S
C3 C 0.65826(10) 0.15826(10) 0.7500 0.0283(6) Uani 1 2 d S
C4 C 0.81739(10) 0.08100(9) 1.3573(4) 0.0229(4) Uani 1 1 d .
H4A H 0.7703 0.0536 1.4096 0.027 Uiso 1 1 calc R
H4B H 0.8390 0.1024 1.5417 0.027 Uiso 1 1 calc R
C5 C 0.87293(10) 0.02665(9) 1.2228(5) 0.0271(4) Uani 1 1 d .
H5A H 0.8538 0.0092 1.0307 0.041 Uiso 1 1 calc R
H5B H 0.8796 -0.0169 1.3550 0.041 Uiso 1 1 calc R
H5C H 0.9217 0.0521 1.1947 0.041 Uiso 1 1 calc R
C6 C 0.96973(8) 0.46973(8) 0.7500 0.0195(5) Uani 1 2 d S
C7 C 0.98689(9) 0.40337(10) 0.9027(4) 0.0216(4) Uani 1 1 d .
H7 H 1.0370 0.4005 0.9789 0.026 Uiso 1 1 calc R
C8 C 0.94127(9) 0.34040(9) 0.9603(4) 0.0197(4) Uani 1 1 d .
H8 H 0.9628 0.3034 1.0878 0.024 Uiso 1 1 calc R
C9 C 0.86861(9) 0.32412(9) 0.8575(4) 0.0179(4) Uani 1 1 d .
C10 C 0.84891(9) 0.20049(9) 1.1434(4) 0.0177(4) Uani 1 1 d .

loop_
_atom_site_aniso_label
_atom_site_aniso_U_11
_atom_site_aniso_U_22
_atom_site_aniso_U_33
_atom_site_aniso_U_23
_atom_site_aniso_U_13
_atom_site_aniso_U_12
O1 0.0212(6) 0.0150(6) 0.0303(7) 0.0054(5) -0.0033(6) -0.0038(4)
O2 0.0198(6) 0.0193(6) 0.0286(7) 0.0026(5) -0.0052(6) -0.0006(4)
N1 0.0161(6) 0.0161(6) 0.0249(10) 0.0015(6) -0.0015(6) 0.0003(8)
C1 0.0151(8) 0.0156(8) 0.0223(9) -0.0013(7) 0.0011(7) 0.0014(6)
C2 0.0142(6) 0.0142(6) 0.0251(12) -0.0034(8) 0.0034(8) -0.0025(8)
C3 0.0231(8) 0.0231(8) 0.0387(14) 0.0069(9) -0.0069(9) -0.0029(10)
C4 0.0233(9) 0.0170(8) 0.0284(9) 0.0048(8) -0.0001(8) -0.0023(7)
C5 0.0309(9) 0.0162(8) 0.0342(10) 0.0026(9) 0.0029(9) -0.0007(7)
C6 0.0156(7) 0.0156(7) 0.0274(11) -0.0034(8) 0.0034(8) -0.0030(9)
C7 0.0150(8) 0.0184(9) 0.0315(9) -0.0001(8) -0.0033(8) -0.0010(7)
C8 0.0181(8) 0.0148(8) 0.0261(8) 0.0020(8) 0.0001(7) 0.0023(6)
C9 0.0160(8) 0.0142(8) 0.0236(7) -0.0017(7) 0.0011(7) 0.0016(7)
C10 0.0157(8) 0.0137(8) 0.0237(9) -0.0012(7) 0.0040(8) 0.0011(6)

loop_
_atom_type_symbol
_atom_type_description
_atom_type_scat_dispersion_real
_atom_type_scat_dispersion_imag
_atom_type_scat_source
C C 0.0181 0.0091 'International Tables Vol C Tables 4.2.6.8 and 6.1.1.4'
H H 0.0000 0.0000 'International Tables Vol C Tables 4.2.6.8 and 6.1.1.4'
N N 0.0311 0.0180 'International Tables Vol C Tables 4.2.6.8 and 6.1.1.4'
O O 0.0492 0.0322 'International Tables Vol C Tables 4.2.6.8 and 6.1.1.4'

loop_
_geom_angle_atom_site_label_1
_geom_angle_atom_site_label_2
_geom_angle_atom_site_label_3
_geom_angle
_geom_angle_site_symmetry_1
_geom_angle_site_symmetry_3
C10 O1 C4 116.49(13) . .
C3 N1 C2 180.0(2) . .
C2 C1 C9 107.01(14) . .
C2 C1 C10 128.19(15) . .
C9 C1 C10 124.80(14) . .
N1 C2 C1 124.43(10) . .
N1 C2 C1 124.43(10) . 5_546
C1 C2 C1 111.1(2) . 5_546
O1 C4 C5 110.96(15) . .
O1 C4 H4A 109.4 . .
C5 C4 H4A 109.4 . .
O1 C4 H4B 109.4 . .
C5 C4 H4B 109.4 . .
H4A C4 H4B 108.0 . .
C4 C5 H5A 109.5 . .
C4 C5 H5B 109.5 . .
H5A C5 H5B 109.5 . .
C4 C5 H5C 109.5 . .
H5A C5 H5C 109.5 . .
H5B C5 H5C 109.5 . .
C7 C6 C7 127.7(2) 5_546 .
C7 C6 C6 116.17(11) 5_546 4_765
C7 C6 C6 116.17(11) . 4_765
C6 C7 C8 129.50(16) . .
C6 C7 H7 115.3 . .
C8 C7 H7 115.3 . .
C9 C8 C7 129.25(16) . .
C9 C8 H8 115.4 . .
C7 C8 H8 115.4 . .
C8 C9 C1 125.69(15) . .
C8 C9 C9 126.81(10) . 5_546
C1 C9 C9 107.36(9) . 5_546
O2 C10 O1 123.17(15) . .
O2 C10 C1 124.86(14) . .
O1 C10 C1 111.96(14) . .

loop_
_geom_bond_atom_site_label_1
_geom_bond_atom_site_label_2
_geom_bond_distance
_geom_bond_site_symmetry_2
O1 C10 1.3478(19) .
O1 C4 1.457(2) .
O2 C10 1.211(2) .
N1 C3 1.165(3) .
N1 C2 1.387(3) .
C1 C2 1.407(2) .
C1 C9 1.415(2) .
C1 C10 1.473(2) .
C2 C1 1.407(2) 5_546
C4 C5 1.500(2) .
C4 H4A 0.9900 .
C4 H4B 0.9900 .
C5 H5A 0.9800 .
C5 H5B 0.9800 .
C5 H5C 0.9800 .
C6 C7 1.393(2) 5_546
C6 C7 1.393(2) .
C6 C6 1.512(4) 4_765
C7 C8 1.397(2) .
C7 H7 0.9500 .
C8 C9 1.394(2) .
C8 H8 0.9500 .
C9 C9 1.475(3) 5_546

loop_
_geom_torsion_atom_site_label_1
_geom_torsion_atom_site_label_2
_geom_torsion_atom_site_label_3
_geom_torsion_atom_site_label_4
_geom_torsion
_geom_torsion_site_symmetry_1
_geom_torsion_site_symmetry_4
C9 C1 C2 N1 178.90(8) . .
C10 C1 C2 N1 -1.3(2) . .
C9 C1 C2 C1 -1.10(8) . 5_546
C10 C1 C2 C1 178.7(2) . 5_546
C10 O1 C4 C5 -82.78(18) . .
C7 C6 C7 C8 -5.19(16) 5_546 .
C6 C6 C7 C8 174.82(16) 4_765 .
C6 C7 C8 C9 6.5(3) . .
C7 C8 C9 C1 179.68(18) . .
C7 C8 C9 C9 4.5(3) . 5_546
C2 C1 C9 C8 -173.18(15) . .
C10 C1 C9 C8 7.1(3) . .
C2 C1 C9 C9 2.8(2) . 5_546
C10 C1 C9 C9 -177.00(17) . 5_546
C4 O1 C10 O2 -1.7(2) . .
C4 O1 C10 C1 179.10(14) . .
C2 C1 C10 O2 -175.75(14) . .
C9 C1 C10 O2 4.0(3) . .
C2 C1 C10 O1 3.5(2) . .
C9 C1 C10 O1 -176.82(15) . .
